data_4033206
loop_
_publ_author_name
'Kroc, Michelle A.'
'Prajapati, Ami'
'Wink, Donald J.'
'Anderson, Laura L.'

_publ_section_title
;
 Cascade Synthesis of 3-Functionalized Indoles from Nitrones and their
 Conversion to Cycloheptanone-Fused Indoles.
;
_journal_name_full 'The Journal of organic chemistry'
_journal_paper_doi 10.1021/acs.joc.7b02638
_journal_year 2017
_chemical_formula_moiety 'C26 H22 Br N O3'
_chemical_formula_sum 'C26 H22 Br N O3'
_chemical_formula_weight 476.35
_space_group_IT_number 2
_symmetry_cell_setting triclinic
_symmetry_space_group_name_Hall '-P 1'
_symmetry_space_group_name_H-M 'P -1'
_atom_sites_solution_hydrogens geom
_atom_sites_solution_primary direct
_atom_sites_solution_secondary difmap
_audit_creation_method SHELXL-97
_cell_angle_alpha 98.262(4)
_cell_angle_beta 97.066(4)
_cell_angle_gamma 100.438(4)
_cell_formula_units_Z 2
_cell_length_a 8.959(2)
_cell_length_b 10.712(3)
_cell_length_c 11.971(3)
_cell_measurement_reflns_used 2851
_cell_measurement_temperature 298(2)
_cell_measurement_theta_max 24.0208
_cell_measurement_theta_min 2.3392
_cell_volume 1104.9(5)
_computing_cell_refinement 'SAINT (Bruker)'
_computing_data_collection 'SMART (Bruker)'
_computing_data_reduction 'SAINT (Bruker)'
_computing_structure_refinement 'SHELXL-97 (Sheldrick, 1997)'
_computing_structure_solution 'SHELXS-97 (Sheldrick, 1990)'
_diffrn_ambient_temperature 298(2)
_diffrn_measured_fraction_theta_full 0.972
_diffrn_measured_fraction_theta_max 0.972
_diffrn_measurement_device_type 'CCD area detector'
_diffrn_measurement_method 'phi and omega scans'
_diffrn_radiation_monochromator graphite
_diffrn_radiation_source 'fine-focus sealed tube'
_diffrn_radiation_type MoK\a
_diffrn_radiation_wavelength 0.71073
_diffrn_reflns_av_R_equivalents 0.0266
_diffrn_reflns_av_sigmaI/netI 0.0446
_diffrn_reflns_limit_h_max 11
_diffrn_reflns_limit_h_min -11
_diffrn_reflns_limit_k_max 13
_diffrn_reflns_limit_k_min -13
_diffrn_reflns_limit_l_max 15
_diffrn_reflns_limit_l_min -15
_diffrn_reflns_number 10607
_diffrn_reflns_theta_full 27.62
_diffrn_reflns_theta_max 27.62
_diffrn_reflns_theta_min 1.74
_exptl_absorpt_coefficient_mu 1.892
_exptl_absorpt_correction_T_max 0.8048
_exptl_absorpt_correction_T_min 0.5741
_exptl_absorpt_correction_type multi-scan
_exptl_absorpt_process_details SADABS
_exptl_crystal_colour colorless
_exptl_crystal_density_diffrn 1.438
_exptl_crystal_density_method 'not measured'
_exptl_crystal_description block
_exptl_crystal_F_000 488
_exptl_crystal_size_max 0.33
_exptl_crystal_size_mid 0.25
_exptl_crystal_size_min 0.12
_refine_diff_density_max 0.501
_refine_diff_density_min -0.274
_refine_diff_density_rms 0.055
_refine_ls_extinction_method none
_refine_ls_goodness_of_fit_ref 0.843
_refine_ls_hydrogen_treatment mixed
_refine_ls_matrix_type full
_refine_ls_number_parameters 281
_refine_ls_number_reflns 4999
_refine_ls_number_restraints 0
_refine_ls_restrained_S_all 0.843
_refine_ls_R_factor_all 0.0643
_refine_ls_R_factor_gt 0.0412
_refine_ls_shift/su_max 0.001
_refine_ls_shift/su_mean 0.000
_refine_ls_structure_factor_coef Fsqd
_refine_ls_weighting_details 'calc w=1/[\s^2^(Fo^2^)+(0.1000P)^2^+0.0000P] where P=(Fo^2^+2Fc^2^)/3'
_refine_ls_weighting_scheme calc
_refine_ls_wR_factor_gt 0.1150
_refine_ls_wR_factor_ref 0.1325
_reflns_number_gt 3580
_reflns_number_total 4999
_reflns_threshold_expression >2sigma(I)
_cod_data_source_file jo7b02638_si_002.cif
_cod_data_source_block Compound1g
_cod_original_cell_volume 1104.8(5)
_cod_database_code 4033206

loop_
_symmetry_equiv_pos_as_xyz
'x, y, z'
'-x, -y, -z'

loop_
_atom_site_label
_atom_site_type_symbol
_atom_site_fract_x
_atom_site_fract_y
_atom_site_fract_z
_atom_site_U_iso_or_equiv
_atom_site_adp_type
_atom_site_occupancy
_atom_site_symmetry_multiplicity
_atom_site_calc_flag
_atom_site_refinement_flags
Br1 Br 0.67973(4) -0.21619(3) 0.71638(3) 0.06103(15) Uani 1 1 d .
O1 O 0.2062(2) 0.32606(19) 0.58643(17) 0.0518(5) Uani 1 1 d .
O2 O 0.2687(2) 0.5157(2) 0.5336(2) 0.0719(7) Uani 1 1 d .
N6 N 0.5826(2) 0.2786(2) 0.57448(17) 0.0403(5) Uani 1 1 d .
H33 H 0.5975 0.3135 0.5154 0.048 Uiso 1 1 calc R
O4 O 0.6228(2) 0.5151(2) 0.90961(18) 0.0570(5) Uani 1 1 d .
C30 C 0.5972(3) 0.0279(2) 0.7375(2) 0.0366(5) Uani 1 1 d .
H30 H 0.5676 0.0091 0.8060 0.044 Uiso 1 1 calc R
C1 C 0.0555(3) 0.3072(4) 0.5206(3) 0.0660(9) Uani 1 1 d .
H1 H 0.0135 0.3828 0.5378 0.099 Uiso 1 1 calc R
H20 H -0.0102 0.2345 0.5394 0.099 Uiso 1 1 calc R
H3 H 0.0629 0.2917 0.4406 0.099 Uiso 1 1 calc R
C2 C 0.3023(3) 0.4354(3) 0.5858(2) 0.0425(6) Uani 1 1 d .
C3 C 0.4544(3) 0.4477(3) 0.6589(2) 0.0469(6) Uani 1 1 d .
H5 H 0.5300 0.5084 0.6318 0.056 Uiso 1 1 calc R
H4 H 0.4463 0.4847 0.7362 0.056 Uiso 1 1 calc R
C4 C 0.5135(3) 0.3267(2) 0.6631(2) 0.0378(5) Uani 1 1 d .
C5 C 0.5088(3) 0.2469(2) 0.74282(19) 0.0343(5) Uani 1 1 d .
C6 C 0.4446(3) 0.2644(2) 0.8531(2) 0.0380(5) Uani 1 1 d .
H8 H 0.3904 0.3359 0.8512 0.046 Uiso 1 1 calc R
C7 C 0.5725(3) 0.3051(3) 0.9561(2) 0.0448(6) Uani 1 1 d .
H18 H 0.5274 0.2959 1.0249 0.054 Uiso 1 1 calc R
H19 H 0.6432 0.2466 0.9500 0.054 Uiso 1 1 calc R
C8 C 0.6620(3) 0.4409(3) 0.9687(2) 0.0443(6) Uani 1 1 d .
C9 C 0.8000(3) 0.4849(3) 1.0595(2) 0.0509(7) Uani 1 1 d .
C10 C 0.8458(4) 0.4065(4) 1.1337(3) 0.0708(9) Uani 1 1 d .
H14 H 0.7884 0.3240 1.1299 0.085 Uiso 1 1 calc R
C11 C 0.9782(5) 0.4510(5) 1.2143(3) 0.0876(12) Uani 1 1 d .
H31 H 1.0101 0.3976 1.2631 0.105 Uiso 1 1 calc R
C12 C 1.0604(4) 0.5721(5) 1.2216(3) 0.0905(14) Uani 1 1 d .
H2 H 1.1487 0.6012 1.2754 0.109 Uiso 1 1 calc R
C13 C 0.6237(3) 0.1661(2) 0.5955(2) 0.0361(5) Uani 1 1 d .
C14 C 0.5774(2) 0.1424(2) 0.69980(19) 0.0331(5) Uani 1 1 d .
C15 C 0.6616(3) -0.0557(2) 0.6702(2) 0.0418(6) Uani 1 1 d .
C16 C 0.7094(3) -0.0308(3) 0.5676(2) 0.0452(6) Uani 1 1 d .
H32 H 0.7542 -0.0897 0.5253 0.054 Uiso 1 1 calc R
C17 C 0.6903(3) 0.0804(3) 0.5294(2) 0.0423(6) Uani 1 1 d .
H7 H 0.7210 0.0982 0.4610 0.051 Uiso 1 1 calc R
C18 C 0.3250(3) 0.1461(2) 0.8606(2) 0.0393(5) Uani 1 1 d .
C19 C 0.2093(3) 0.0968(3) 0.7698(3) 0.0560(7) Uani 1 1 d .
H13 H 0.2090 0.1343 0.7044 0.067 Uiso 1 1 calc R
C20 C 0.0939(4) -0.0065(3) 0.7726(3) 0.0670(9) Uani 1 1 d .
H12 H 0.0172 -0.0374 0.7099 0.080 Uiso 1 1 calc R
C21 C 0.0923(4) -0.0636(3) 0.8679(3) 0.0679(9) Uani 1 1 d .
H9 H 0.0147 -0.1333 0.8705 0.081 Uiso 1 1 calc R
C22 C 0.2057(4) -0.0171(4) 0.9587(3) 0.0751(10) Uani 1 1 d .
H10 H 0.2051 -0.0552 1.0238 0.090 Uiso 1 1 calc R
C23 C 0.3217(3) 0.0860(3) 0.9553(3) 0.0577(8) Uani 1 1 d .
H34 H 0.3989 0.1156 1.0179 0.069 Uiso 1 1 calc R
C24 C 0.8856(3) 0.6084(3) 1.0689(3) 0.0619(8) Uani 1 1 d .
H17 H 0.8563 0.6627 1.0201 0.074 Uiso 1 1 calc R
C25 C 1.0153(4) 0.6510(4) 1.1514(4) 0.0820(12) Uani 1 1 d .
H16 H 1.0715 0.7345 1.1585 0.098 Uiso 1 1 calc R

loop_
_atom_site_aniso_label
_atom_site_aniso_U_11
_atom_site_aniso_U_22
_atom_site_aniso_U_33
_atom_site_aniso_U_23
_atom_site_aniso_U_13
_atom_site_aniso_U_12
Br1 0.0729(2) 0.03579(18) 0.0735(2) 0.00749(14) 0.00155(16) 0.01669(14)
O1 0.0452(10) 0.0461(11) 0.0630(12) 0.0201(9) -0.0006(9) 0.0042(9)
O2 0.0598(13) 0.0706(15) 0.0970(18) 0.0549(14) 0.0054(12) 0.0157(11)
N6 0.0409(11) 0.0391(11) 0.0378(11) 0.0117(9) 0.0011(9) -0.0003(9)
O4 0.0604(12) 0.0446(11) 0.0585(12) 0.0003(9) -0.0025(9) 0.0054(10)
C30 0.0368(12) 0.0341(12) 0.0362(12) 0.0065(10) -0.0004(10) 0.0037(10)
C1 0.0442(16) 0.075(2) 0.074(2) 0.0109(17) -0.0030(15) 0.0095(16)
C2 0.0475(14) 0.0415(14) 0.0437(14) 0.0165(11) 0.0108(11) 0.0128(12)
C3 0.0513(15) 0.0319(13) 0.0561(16) 0.0131(11) -0.0006(12) 0.0065(11)
C4 0.0357(12) 0.0315(12) 0.0417(13) 0.0073(10) -0.0026(10) 0.0001(10)
C5 0.0336(12) 0.0313(12) 0.0348(12) 0.0039(9) -0.0013(9) 0.0044(9)
C6 0.0391(13) 0.0344(12) 0.0401(13) 0.0046(10) 0.0031(10) 0.0094(10)
C7 0.0486(15) 0.0429(14) 0.0390(13) 0.0008(11) 0.0012(11) 0.0077(12)
C8 0.0417(14) 0.0467(15) 0.0402(14) -0.0069(12) 0.0041(11) 0.0106(12)
C9 0.0425(14) 0.0588(18) 0.0456(15) -0.0111(13) 0.0051(11) 0.0125(13)
C10 0.063(2) 0.087(3) 0.0522(18) -0.0030(17) -0.0084(15) 0.0108(18)
C11 0.072(2) 0.120(4) 0.060(2) -0.001(2) -0.0163(18) 0.018(2)
C12 0.050(2) 0.134(4) 0.063(2) -0.034(2) -0.0067(17) 0.006(2)
C13 0.0287(11) 0.0381(13) 0.0361(12) 0.0038(10) -0.0015(9) -0.0011(9)
C14 0.0299(11) 0.0332(12) 0.0315(11) 0.0032(9) -0.0023(9) 0.0005(9)
C15 0.0406(13) 0.0312(12) 0.0489(14) 0.0030(10) -0.0042(11) 0.0060(10)
C16 0.0371(13) 0.0492(16) 0.0444(14) -0.0039(12) 0.0031(11) 0.0077(11)
C17 0.0351(13) 0.0488(15) 0.0376(13) 0.0027(11) 0.0035(10) -0.0001(11)
C18 0.0387(13) 0.0410(14) 0.0395(13) 0.0063(10) 0.0092(10) 0.0102(11)
C19 0.0547(17) 0.0574(18) 0.0494(16) 0.0168(13) -0.0030(13) -0.0045(14)
C20 0.0560(18) 0.066(2) 0.067(2) 0.0137(16) -0.0049(15) -0.0109(16)
C21 0.0512(18) 0.066(2) 0.085(2) 0.0263(18) 0.0114(16) -0.0050(15)
C22 0.066(2) 0.091(3) 0.071(2) 0.047(2) 0.0072(17) -0.0010(19)
C23 0.0520(17) 0.069(2) 0.0495(16) 0.0224(15) 0.0003(13) 0.0016(15)
C24 0.0439(15) 0.063(2) 0.0676(19) -0.0163(15) 0.0095(14) 0.0040(14)
C25 0.0450(18) 0.092(3) 0.087(3) -0.033(2) 0.0082(18) -0.0015(18)

loop_
_atom_type_symbol
_atom_type_description
_atom_type_scat_dispersion_real
_atom_type_scat_dispersion_imag
_atom_type_scat_source
C C 0.0033 0.0016 'International Tables Vol C Tables 4.2.6.8 and 6.1.1.4'
H H 0.0000 0.0000 'International Tables Vol C Tables 4.2.6.8 and 6.1.1.4'
N N 0.0061 0.0033 'International Tables Vol C Tables 4.2.6.8 and 6.1.1.4'
O O 0.0106 0.0060 'International Tables Vol C Tables 4.2.6.8 and 6.1.1.4'
Br Br -0.2901 2.4595 'International Tables Vol C Tables 4.2.6.8 and 6.1.1.4'

loop_
_geom_angle_atom_site_label_1
_geom_angle_atom_site_label_2
_geom_angle_atom_site_label_3
_geom_angle
C2 O1 C1 116.8(2)
C13 N6 C4 109.07(19)
C13 N6 H33 125.5
C4 N6 H33 125.5
C15 C30 C14 117.9(2)
C15 C30 H30 121.1
C14 C30 H30 121.1
O1 C1 H1 109.5
O1 C1 H20 109.5
H1 C1 H20 109.5
O1 C1 H3 109.5
H1 C1 H3 109.5
H20 C1 H3 109.5
O2 C2 O1 122.8(3)
O2 C2 C3 124.3(3)
O1 C2 C3 112.9(2)
C4 C3 C2 116.5(2)
C4 C3 H5 108.2
C2 C3 H5 108.2
C4 C3 H4 108.2
C2 C3 H4 108.2
H5 C3 H4 107.3
C5 C4 N6 110.0(2)
C5 C4 C3 130.6(2)
N6 C4 C3 119.5(2)
C4 C5 C14 106.0(2)
C4 C5 C6 127.3(2)
C14 C5 C6 126.7(2)
C5 C6 C18 110.95(19)
C5 C6 C7 111.5(2)
C18 C6 C7 114.1(2)
C5 C6 H8 106.6
C18 C6 H8 106.6
C7 C6 H8 106.6
C8 C7 C6 114.8(2)
C8 C7 H18 108.6
C6 C7 H18 108.6
C8 C7 H19 108.6
C6 C7 H19 108.6
H18 C7 H19 107.6
O4 C8 C9 119.8(3)
O4 C8 C7 121.6(2)
C9 C8 C7 118.6(2)
C10 C9 C24 118.8(3)
C10 C9 C8 122.4(3)
C24 C9 C8 118.8(3)
C9 C10 C11 120.0(4)
C9 C10 H14 120.0
C11 C10 H14 120.0
C12 C11 C10 120.1(4)
C12 C11 H31 120.0
C10 C11 H31 120.0
C25 C12 C11 120.7(4)
C25 C12 H2 119.7
C11 C12 H2 119.7
N6 C13 C17 130.4(2)
N6 C13 C14 107.4(2)
C17 C13 C14 122.1(2)
C30 C14 C13 118.9(2)
C30 C14 C5 133.5(2)
C13 C14 C5 107.5(2)
C30 C15 C16 123.0(2)
C30 C15 Br1 118.4(2)
C16 C15 Br1 118.55(19)
C17 C16 C15 119.8(2)
C17 C16 H32 120.1
C15 C16 H32 120.1
C16 C17 C13 118.3(2)
C16 C17 H7 120.8
C13 C17 H7 120.8
C19 C18 C23 116.9(3)
C19 C18 C6 119.0(2)
C23 C18 C6 124.1(2)
C18 C19 C20 122.1(3)
C18 C19 H13 119.0
C20 C19 H13 119.0
C21 C20 C19 120.0(3)
C21 C20 H12 120.0
C19 C20 H12 120.0
C22 C21 C20 119.2(3)
C22 C21 H9 120.4
C20 C21 H9 120.4
C21 C22 C23 120.7(3)
C21 C22 H10 119.6
C23 C22 H10 119.6
C22 C23 C18 121.2(3)
C22 C23 H34 119.4
C18 C23 H34 119.4
C9 C24 C25 119.9(4)
C9 C24 H17 120.1
C25 C24 H17 120.1
C12 C25 C24 120.5(4)
C12 C25 H16 119.7
C24 C25 H16 119.7

loop_
_geom_bond_atom_site_label_1
_geom_bond_atom_site_label_2
_geom_bond_distance
Br1 C15 1.908(3)
O1 C2 1.324(3)
O1 C1 1.442(3)
O2 C2 1.193(3)
N6 C13 1.370(3)
N6 C4 1.376(3)
N6 H33 0.8600
O4 C8 1.208(3)
C30 C15 1.370(3)
C30 C14 1.399(3)
C30 H30 0.9300
C1 H1 0.9600
C1 H20 0.9600
C1 H3 0.9600
C2 C3 1.500(4)
C3 C4 1.491(3)
C3 H5 0.9700
C3 H4 0.9700
C4 C5 1.370(3)
C5 C14 1.435(3)
C5 C6 1.505(3)
C6 C18 1.525(4)
C6 C7 1.529(3)
C6 H8 0.9800
C7 C8 1.505(4)
C7 H18 0.9700
C7 H19 0.9700
C8 C9 1.498(4)
C9 C10 1.383(5)
C9 C24 1.386(4)
C10 C11 1.395(5)
C10 H14 0.9300
C11 C12 1.356(6)
C11 H31 0.9300
C12 C25 1.352(6)
C12 H2 0.9300
C13 C17 1.390(4)
C13 C14 1.406(3)
C15 C16 1.395(4)
C16 C17 1.366(4)
C16 H32 0.9300
C17 H7 0.9300
C18 C19 1.377(4)
C18 C23 1.382(4)
C19 C20 1.378(4)
C19 H13 0.9300
C20 C21 1.370(5)
C20 H12 0.9300
C21 C22 1.360(5)
C21 H9 0.9300
C22 C23 1.382(5)
C22 H10 0.9300
C23 H34 0.9300
C24 C25 1.389(5)
C24 H17 0.9300
C25 H16 0.9300

loop_
_geom_torsion_atom_site_label_1
_geom_torsion_atom_site_label_2
_geom_torsion_atom_site_label_3
_geom_torsion_atom_site_label_4
_geom_torsion
C1 O1 C2 O2 -0.2(4)
C1 O1 C2 C3 178.5(2)
O2 C2 C3 C4 -146.2(3)
O1 C2 C3 C4 35.2(3)
C13 N6 C4 C5 0.1(3)
C13 N6 C4 C3 -178.5(2)
C2 C3 C4 C5 -98.9(3)
C2 C3 C4 N6 79.3(3)
N6 C4 C5 C14 -0.8(3)
C3 C4 C5 C14 177.6(2)
N6 C4 C5 C6 179.4(2)
C3 C4 C5 C6 -2.3(4)
C4 C5 C6 C18 125.3(3)
C14 C5 C6 C18 -54.5(3)
C4 C5 C6 C7 -106.3(3)
C14 C5 C6 C7 73.9(3)
C5 C6 C7 C8 71.4(3)
C18 C6 C7 C8 -162.0(2)
C6 C7 C8 O4 8.3(4)
C6 C7 C8 C9 -173.5(2)
O4 C8 C9 C10 176.6(3)
C7 C8 C9 C10 -1.7(4)
O4 C8 C9 C24 -3.9(4)
C7 C8 C9 C24 177.9(2)
C24 C9 C10 C11 -1.6(5)
C8 C9 C10 C11 178.0(3)
C9 C10 C11 C12 1.3(6)
C10 C11 C12 C25 0.2(6)
C4 N6 C13 C17 177.0(2)
C4 N6 C13 C14 0.7(2)
C15 C30 C14 C13 0.1(3)
C15 C30 C14 C5 176.2(2)
N6 C13 C14 C30 175.9(2)
C17 C13 C14 C30 -0.8(3)
N6 C13 C14 C5 -1.2(2)
C17 C13 C14 C5 -177.8(2)
C4 C5 C14 C30 -175.2(2)
C6 C5 C14 C30 4.7(4)
C4 C5 C14 C13 1.2(2)
C6 C5 C14 C13 -178.9(2)
C14 C30 C15 C16 0.9(4)
C14 C30 C15 Br1 -176.84(16)
C30 C15 C16 C17 -1.2(4)
Br1 C15 C16 C17 176.56(19)
C15 C16 C17 C13 0.4(4)
N6 C13 C17 C16 -175.3(2)
C14 C13 C17 C16 0.6(3)
C5 C6 C18 C19 -49.6(3)
C7 C6 C18 C19 -176.5(2)
C5 C6 C18 C23 132.5(3)
C7 C6 C18 C23 5.6(4)
C23 C18 C19 C20 0.8(5)
C6 C18 C19 C20 -177.2(3)
C18 C19 C20 C21 -0.2(6)
C19 C20 C21 C22 -0.1(6)
C20 C21 C22 C23 -0.2(6)
C21 C22 C23 C18 0.9(6)
C19 C18 C23 C22 -1.1(5)
C6 C18 C23 C22 176.8(3)
C10 C9 C24 C25 0.4(4)
C8 C9 C24 C25 -179.2(3)
C11 C12 C25 C24 -1.4(6)
C9 C24 C25 C12 1.1(5)
